data_7013830
loop_
_publ_author_name
'Lonnon, David G.'
'Craig, Donald C.'
'Colbran, Stephen B.'
'Bernhardt, Paul V.'

_publ_section_title
;
 Novel one-dimensional structures and solution behaviour of copper(II)
 bromide and chloride complexes of a new pentapyridyldiamine ligand.
;
_journal_issue 5
_journal_name_full 'Dalton transactions (Cambridge, England : 2003)'
_journal_page_first 778
_journal_page_last 787
_journal_paper_doi 10.1039/b315202b
_journal_year 2004
_chemical_formula_moiety 'C31 H31 Br2 Cu2 N7 2+,2(Cl O4 1-),C2 H3 N'
_chemical_formula_sum 'C33 H34 Br2 Cl2 Cu2 N8 O8'
_chemical_formula_weight 1028.5
_space_group_IT_number 14
_symmetry_cell_setting monoclinic
_symmetry_space_group_name_Hall '-P 2ybc'
_symmetry_space_group_name_H-M 'P 1 21/c 1'
_atom_type_scat_source 'International Tables for X-ray Crystallography, Vol. IV'
_cell_angle_alpha 90
_cell_angle_beta 102.53(2)
_cell_angle_gamma 90
_cell_formula_units_Z 4
_cell_length_a 11.643(5)
_cell_length_b 22.669(5)
_cell_length_c 15.249(6)
_cell_measurement_reflns_used 10
_cell_measurement_temperature 294
_cell_measurement_theta_max 11
_cell_measurement_theta_min 10
_cell_volume 3929(2)
_diffrn_measurement_device_type 'Nonius CAD-4'
_diffrn_measurement_method \w--2\q
_diffrn_radiation_type 'Mo K\a'
_diffrn_radiation_wavelength 0.71073
_diffrn_reflns_av_R_equivalents 0.014
_diffrn_reflns_limit_h_max 13
_diffrn_reflns_limit_h_min -13
_diffrn_reflns_limit_k_max 25
_diffrn_reflns_limit_k_min 0
_diffrn_reflns_limit_l_max 17
_diffrn_reflns_limit_l_min 0
_diffrn_reflns_number 6403
_diffrn_reflns_theta_max 24
_diffrn_standards_decay_% 4
_diffrn_standards_interval_time 30min
_diffrn_standards_number 1
_exptl_absorpt_coefficient_mu 3.294
_exptl_absorpt_correction_T_max 0.65
_exptl_absorpt_correction_T_min 0.49
_exptl_absorpt_correction_type analytical
_exptl_absorpt_process_details '(DeMeulenaer & Tompa, 1965)'
_exptl_crystal_colour blue
_exptl_crystal_density_diffrn 1.74
_exptl_crystal_density_method 'not measured'
_exptl_crystal_description block
_exptl_crystal_F_000 2056.0
_exptl_crystal_size_max 0.24
_exptl_crystal_size_mid 0.15
_exptl_crystal_size_min 0.14
_refine_diff_density_max 0.85
_refine_diff_density_min -0.84
_refine_ls_extinction_method none
_refine_ls_goodness_of_fit_ref 1.65
_refine_ls_hydrogen_treatment noref
_refine_ls_number_parameters 458
_refine_ls_number_reflns 3389
_refine_ls_R_factor_gt 0.050
_refine_ls_shift/su_max 0.004
_refine_ls_structure_factor_coef F
_refine_ls_weighting_details 'w = 1/[\s^2^(F) + 0.0004F^2^]'
_refine_ls_weighting_scheme calc
_refine_ls_wR_factor_ref 0.070
_reflns_number_gt 3389
_reflns_number_total 6149
_reflns_threshold_expression I>2\s(I)
_cod_data_source_file b315202b.txt
_cod_data_source_block '[Cu2(L)Br2](ClO4).CH3CN'
_cod_original_sg_symbol_H-M 'P 21/c'
_cod_database_code 7013830

loop_
_symmetry_equiv_pos_site_id
_symmetry_equiv_pos_as_xyz
1 x,y,z
2 -x,1/2+y,1/2-z
3 -x,-y,-z
4 x,1/2-y,1/2+z

loop_
_atom_site_label
_atom_site_fract_x
_atom_site_fract_y
_atom_site_fract_z
_atom_site_U_iso_or_equiv
_atom_site_adp_type
_atom_site_type_symbol
_atom_site_occupancy
Cu1 0.16745(9) 0.21334(5) 0.85848(8) 0.0422(8) Uani Cu 1.0
Cu2 0.27704(9) 0.20991(5) 0.57251(8) 0.0394(7) Uani Cu 1.0
Br1 0.35979(9) 0.25432(5) 0.90444(8) 0.0576(4) Uani Br 1.0
Br2 0.09159(9) 0.25880(5) 0.53132(7) 0.0512(4) Uani Br 1.0
N1 0.0873(8) 0.2849(4) 0.7966(5) 0.046(2) Uani N 1.0
N2 0.2017(7) 0.1329(4) 0.9144(5) 0.044(2) Uani N 1.0
N3 0.0095(6) 0.1754(3) 0.8041(5) 0.038(2) Uani N 1.0
N4 0.2125(7) 0.1399(3) 0.7140(5) 0.040(2) Uani N 1.0
N5 0.3699(7) 0.2763(4) 0.6365(5) 0.044(2) Uani N 1.0
N6 0.2271(8) 0.1319(3) 0.5154(5) 0.043(2) Uani N 1.0
N7 0.4265(6) 0.1633(4) 0.6270(5) 0.045(2) Uani N 1.0
C1 -0.0789(9) 0.2223(5) 0.7948(8) 0.058(3) Uani C 1.0
C2 -0.0299(9) 0.2785(4) 0.7643(7) 0.047(3) Uani C 1.0
C3 -0.0967(12) 0.3224(6) 0.7167(9) 0.080(4) Uani C 1.0
C4 -0.0451(14) 0.3721(6) 0.6997(9) 0.079(4) Uani C 1.0
C5 0.0725(14) 0.3815(5) 0.7323(9) 0.074(4) Uani C 1.0
C6 0.1375(11) 0.3368(5) 0.7803(8) 0.063(3) Uani C 1.0
C7 -0.0096(9) 0.1294(5) 0.8680(7) 0.051(3) Uani C 1.0
C8 0.1041(10) 0.1009(4) 0.9091(6) 0.050(3) Uani C 1.0
C9 0.1088(13) 0.0440(6) 0.9440(9) 0.078(4) Uani C 1.0
C10 0.2147(16) 0.0194(6) 0.9853(9) 0.094(5) Uani C 1.0
C11 0.3157(13) 0.0536(7) 0.9881(8) 0.086(4) Uani C 1.0
C12 0.3059(10) 0.1098(5) 0.9533(7) 0.061(3) Uani C 1.0
C13 0.0082(8) 0.1494(4) 0.7122(6) 0.043(3) Uani C 1.0
C14 0.1097(9) 0.1119(5) 0.7113(6) 0.043(3) Uani C 1.0
C15 0.1043(10) 0.0499(5) 0.7098(7) 0.058(3) Uani C 1.0
C16 0.2017(12) 0.0175(5) 0.7150(9) 0.072(4) Uani C 1.0
C17 0.3068(11) 0.0456(5) 0.7183(8) 0.063(3) Uani C 1.0
C18 0.3091(9) 0.1064(5) 0.7167(6) 0.045(3) Uani C 1.0
C19 0.4189(9) 0.1393(5) 0.7169(7) 0.052(3) Uani C 1.0
C20 0.5239(8) 0.2078(6) 0.6383(8) 0.064(3) Uani C 1.0
C21 0.4836(9) 0.2644(5) 0.6691(7) 0.045(3) Uani C 1.0
C22 0.5587(11) 0.3030(7) 0.7252(9) 0.081(4) Uani C 1.0
C23 0.5162(14) 0.3588(7) 0.7413(9) 0.082(4) Uani C 1.0
C24 0.4020(13) 0.3716(5) 0.7038(8) 0.074(4) Uani C 1.0
C25 0.3300(10) 0.3298(5) 0.6544(7) 0.061(3) Uani C 1.0
C26 0.4353(9) 0.1167(5) 0.5614(8) 0.058(3) Uani C 1.0
C27 0.3169(10) 0.0946(5) 0.5196(7) 0.050(3) Uani C 1.0
C28 0.2936(14) 0.0362(6) 0.4849(8) 0.084(4) Uani C 1.0
C29 0.1819(17) 0.0187(6) 0.4494(9) 0.096(5) Uani C 1.0
C30 0.0896(13) 0.0592(6) 0.4485(8) 0.077(4) Uani C 1.0
C31 0.1169(10) 0.1144(5) 0.4809(7) 0.052(3) Uani C 1.0
Cl1A 0.7036(2) 0.0425(1) 0.7647(2) 0.060(4) Uani Cl 1.0
O1A 0.7232(6) 0.0975(2) 0.7284(6) 0.144(7) Uani O 1.0
O2A 0.8106(4) 0.0121(3) 0.7898(5) 0.110(4) Uani O 1.0
O3A 0.6252(6) 0.0096(3) 0.7002(5) 0.129(6) Uani O 1.0
O4A 0.6553(7) 0.0509(4) 0.8405(4) 0.176(5) Uani O 1.0
Cl1B 0.7636(5) 0.1521(3) 0.4761(4) 0.076(6) Uani Cl 0.68
O1B 0.7532(11) 0.1918(5) 0.5444(8) 0.142(9) Uani O 0.68
O2B 0.7760(13) 0.1835(6) 0.3994(6) 0.131(9) Uani O 0.68
O3B 0.6625(9) 0.1167(6) 0.4551(8) 0.141(9) Uani O 0.68
O4B 0.8627(9) 0.1162(6) 0.5054(8) 0.125(5) Uani O 0.68
Cl1B' 0.7612(14) 0.1462(8) 0.4467(10) 0.085(6) Uani Cl 0.32
O1B' 0.8073(31) 0.1918(15) 0.4025(19) 0.150(9) Uani O 0.32
O2B' 0.6516(18) 0.1634(15) 0.4622(23) 0.148(9) Uani O 0.32
O3B' 0.8386(21) 0.1344(13) 0.5291(13) 0.089(5) Uani O 0.32
O4B' 0.7475(32) 0.0953(12) 0.3932(18) 0.186(9) Uani O 0.32
N1An 0.6857(32) 0.1845(12) -0.0495(22) 0.247(9) Uani N 1.0
C1An 0.6614(26) 0.1491(15) 0.0032(22) 0.177(9) Uani C 1.0
C2An 0.6409(30) 0.1107(15) 0.0563(21) 0.188(9) Uani C 1.0
H1C1 -0.1002 0.2291 0.8541 0.058 Uani H 1.0
H2C1 -0.1507 0.2103 0.7495 0.058 Uani H 1.0
HC3 -0.1835 0.3171 0.6949 0.080 Uani H 1.0
HC4 -0.0931 0.4033 0.6622 0.079 Uani H 1.0
HC5 0.1101 0.4197 0.7217 0.074 Uani H 1.0
HC6 0.2239 0.3426 0.8036 0.063 Uani H 1.0
H1C7 -0.0653 0.0991 0.8355 0.051 Uani H 1.0
H2C7 -0.0438 0.1478 0.9163 0.051 Uani H 1.0
HC9 0.0346 0.0208 0.9390 0.078 Uani H 1.0
HC10 0.2194 -0.0211 1.0121 0.094 Uani H 1.0
HC11 0.3950 0.0371 1.0154 0.086 Uani H 1.0
HC12 0.3786 0.1340 0.9572 0.061 Uani H 1.0
H1C13 0.0007 0.1891 0.6830 0.043 Uani H 1.0
H2C13 -0.0719 0.1320 0.7075 0.043 Uani H 1.0
HC15 0.0267 0.0298 0.7046 0.058 Uani H 1.0
HC16 0.1978 -0.0265 0.7166 0.072 Uani H 1.0
HC17 0.3806 0.0223 0.7217 0.063 Uani H 1.0
H1C19 0.4239 0.1730 0.7598 0.052 Uani H 1.0
H2C19 0.4870 0.1121 0.7378 0.052 Uani H 1.0
H1C20 0.5470 0.2139 0.5795 0.064 Uani H 1.0
H2C20 0.5932 0.1932 0.6838 0.064 Uani H 1.0
HC22 0.6412 0.2911 0.7534 0.081 Uani H 1.0
HC23 0.5682 0.3884 0.7792 0.082 Uani H 1.0
HC24 0.3701 0.4116 0.7122 0.074 Uani H 1.0
HC25 0.2451 0.3394 0.6310 0.061 Uani H 1.0
H1C26 0.4841 0.0834 0.5928 0.058 Uani H 1.0
H2C26 0.4733 0.1331 0.5138 0.058 Uani H 1.0
HC28 0.3602 0.0080 0.4868 0.084 Uani H 1.0
HC29 0.1653 -0.0220 0.4244 0.096 Uani H 1.0
HC30 0.0059 0.0475 0.4244 0.077 Uani H 1.0
HC31 0.0516 0.1433 0.4790 0.052 Uani H 1.0

loop_
_atom_site_aniso_label
_atom_site_aniso_U_11
_atom_site_aniso_U_22
_atom_site_aniso_U_33
_atom_site_aniso_U_12
_atom_site_aniso_U_13
_atom_site_aniso_U_23
_atom_site_aniso_type_symbol
Cu1 0.042(1) 0.044(1) 0.040(1) -0.0046(6) 0.0062(6) 0.0012(6) Cu
Cu2 0.0376(9) 0.043(1) 0.037(1) 0.0030(5) 0.0051(5) -0.0005(6) Cu
Br1 0.0456(6) 0.0762(9) 0.0524(7) -0.0127(6) 0.0135(5) -0.0128(6) Br
Br2 0.0451(6) 0.0596(7) 0.0493(7) 0.0060(5) 0.0110(5) 0.0084(6) Br
N1 0.061(6) 0.044(5) 0.037(5) 0.005(4) 0.017(4) 0.005(4) N
N2 0.057(6) 0.044(5) 0.029(5) 0.006(5) 0.007(4) 0.001(4) N
N3 0.041(5) 0.042(5) 0.032(5) -0.001(4) 0.009(4) 0.003(4) N
N4 0.041(5) 0.052(5) 0.024(4) 0.000(4) 0.002(3) 0.005(4) N
N5 0.045(5) 0.050(6) 0.039(5) -0.002(4) 0.010(4) 0.002(4) N
N6 0.061(6) 0.037(5) 0.036(5) -0.003(5) 0.019(4) -0.001(4) N
N7 0.039(5) 0.055(5) 0.040(5) 0.014(4) 0.012(4) 0.008(4) N
C1 0.047(6) 0.071(7) 0.058(8) 0.016(6) 0.016(6) -0.004(6) C
C2 0.055(7) 0.047(7) 0.042(7) 0.014(5) 0.018(5) 0.013(5) C
C3 0.085(9) 0.088(9) 0.073(9) 0.037(8) 0.030(8) 0.031(8) C
C4 0.108(9) 0.057(9) 0.082(9) 0.029(8) 0.045(9) 0.022(7) C
C5 0.128(9) 0.036(7) 0.074(9) 0.001(8) 0.058(9) 0.008(7) C
C6 0.097(9) 0.046(7) 0.052(7) -0.025(7) 0.026(7) 0.004(6) C
C7 0.054(7) 0.055(7) 0.045(7) -0.013(5) 0.015(5) 0.006(6) C
C8 0.082(8) 0.038(6) 0.030(6) -0.002(6) 0.012(6) -0.002(5) C
C9 0.109(9) 0.063(9) 0.065(9) -0.004(8) 0.023(8) 0.023(7) C
C10 0.150(9) 0.070(9) 0.057(9) -0.001(9) 0.012(9) 0.021(8) C
C11 0.108(9) 0.095(9) 0.050(8) 0.059(9) 0.005(8) 0.010(8) C
C12 0.073(9) 0.069(8) 0.036(7) 0.020(7) 0.000(6) 0.004(6) C
C13 0.044(6) 0.049(7) 0.035(6) 0.000(5) 0.009(5) 0.000(5) C
C14 0.051(7) 0.051(7) 0.030(6) -0.009(5) 0.015(5) -0.003(5) C
C15 0.075(9) 0.048(7) 0.053(7) -0.018(6) 0.018(6) -0.015(6) C
C16 0.109(9) 0.035(7) 0.078(9) 0.004(8) 0.037(8) -0.006(7) C
C17 0.092(9) 0.040(7) 0.065(8) 0.004(7) 0.035(7) 0.002(6) C
C18 0.049(6) 0.058(7) 0.033(6) 0.006(6) 0.017(5) 0.009(5) C
C19 0.050(7) 0.058(8) 0.049(7) 0.019(5) 0.016(5) 0.015(6) C
C20 0.029(6) 0.102(9) 0.063(8) -0.004(6) 0.012(5) 0.029(7) C
C21 0.048(7) 0.046(6) 0.043(6) -0.004(5) 0.014(5) 0.006(5) C
C22 0.060(8) 0.108(9) 0.066(9) -0.043(8) -0.007(7) 0.013(8) C
C23 0.098(9) 0.082(9) 0.060(9) -0.031(9) 0.001(8) -0.013(8) C
C24 0.107(9) 0.058(8) 0.055(8) -0.015(8) 0.015(8) -0.021(7) C
C25 0.073(8) 0.072(8) 0.041(7) -0.009(7) 0.015(6) -0.010(6) C
C26 0.054(7) 0.062(7) 0.063(8) 0.018(6) 0.026(6) -0.006(6) C
C27 0.074(8) 0.043(7) 0.040(7) 0.011(6) 0.025(6) 0.003(5) C
C28 0.135(9) 0.072(9) 0.050(8) 0.022(9) 0.032(9) -0.012(7) C
C29 0.157(9) 0.059(9) 0.063(9) -0.029(9) 0.002(9) -0.022(7) C
C30 0.110(9) 0.069(9) 0.050(8) -0.024(9) 0.014(8) -0.012(7) C
C31 0.069(8) 0.049(7) 0.037(6) -0.021(6) 0.009(6) -0.007(5) C
Cl1A 0.059(4) 0.054(4) 0.062(6) 0.007(2) 0.000(2) 0.004(2) Cl
O1A 0.096(6) 0.080(5) 0.247(9) -0.005(4) 0.017(6) 0.067(4) O
O2A 0.070(4) 0.093(7) 0.149(9) 0.026(4) -0.011(3) 0.014(5) O
O3A 0.109(5) 0.083(6) 0.158(9) 0.014(4) -0.052(5) -0.041(5) O
O4A 0.207(9) 0.251(9) 0.083(4) 0.104(9) 0.058(6) 0.025(6) O
Cl1B 0.050(7) 0.120(8) 0.063(5) 0.003(7) 0.019(4) 0.034(5) Cl
O1B 0.145(9) 0.173(9) 0.114(7) 0.046(9) 0.041(7) -0.003(5) O
O2B 0.115(9) 0.194(9) 0.074(5) -0.054(9) 0.000(6) 0.064(7) O
O3B 0.094(9) 0.216(9) 0.099(9) -0.062(8) -0.013(6) 0.075(9) O
O4B 0.086(8) 0.164(8) 0.123(9) 0.047(7) 0.022(8) 0.030(6) O
Cl1B' 0.065(7) 0.130(8) 0.062(5) -0.004(6) 0.019(4) 0.032(5) Cl
O1B' 0.128(9) 0.232(9) 0.079(7) -0.075(9) 0.001(7) 0.074(9) O
O2B' 0.053(9) 0.246(9) 0.144(9) 0.026(8) 0.017(4) 0.063(9) O
O3B' 0.056(7) 0.130(7) 0.078(6) 0.009(6) 0.013(5) 0.040(5) O
O4B' 0.264(9) 0.179(9) 0.103(9) -0.013(9) 0.017(9) -0.018(9) O
N1An 0.337(9) 0.167(9) 0.287(9) 0.001(9) 0.176(9) 0.006(9) N
C1An 0.142(9) 0.210(9) 0.184(9) -0.028(9) 0.048(9) -0.114(9) C
C2An 0.183(9) 0.227(9) 0.171(9) 0.046(9) 0.079(9) -0.047(9) C

loop_
_geom_angle_atom_site_label_1
_geom_angle_atom_site_label_2
_geom_angle_atom_site_label_3
_geom_angle
_geom_angle_site_symmetry_1
_geom_angle_site_symmetry_2
_geom_angle_site_symmetry_3
_geom_angle_publ_flag
Br1 Cu1 N1 97.8(3) 1_555 1_555 1_555 no
Br1 Cu1 N2 98.1(2) 1_555 1_555 1_555 no
Br1 Cu1 N3 172.5(2) 1_555 1_555 1_555 no
Br1 Cu1 N4 97.7(2) 1_555 1_555 1_555 no
Br1 Cu1 Br2 95.50(5) 1_555 1_555 4_555 no
N1 Cu1 N2 164.0(4) 1_555 1_555 1_555 no
N1 Cu1 N3 82.1(3) 1_555 1_555 1_555 no
N1 Cu1 N4 104.5(3) 1_555 1_555 1_555 no
N1 Cu1 Br2 92.7(2) 1_555 1_555 4_555 no
N2 Cu1 N3 82.5(3) 1_555 1_555 1_555 no
N2 Cu1 N4 75.5(3) 1_555 1_555 1_555 no
N2 Cu1 Br2 83.6(2) 1_555 1_555 4_555 no
N3 Cu1 N4 75.2(3) 1_555 1_555 1_555 no
N3 Cu1 Br2 92.0(2) 1_555 1_555 4_555 no
N4 Cu1 Br2 156.6(2) 1_555 1_555 4_555 no
Br2 Cu2 N4 94.8(2) 1_555 1_555 1_555 no
Br2 Cu2 N5 98.2(2) 1_555 1_555 1_555 no
Br2 Cu2 N6 97.8(3) 1_555 1_555 1_555 no
Br2 Cu2 N7 170.2(2) 1_555 1_555 1_555 no
Br2 Cu2 Br1 95.07(5) 1_555 1_555 4_554 no
N4 Cu2 N5 104.5(3) 1_555 1_555 1_555 no
N4 Cu2 N6 75.1(3) 1_555 1_555 1_555 no
N4 Cu2 N7 75.6(3) 1_555 1_555 1_555 no
N4 Cu2 Br1 162.4(2) 1_555 1_555 4_554 no
N5 Cu2 N6 164.0(4) 1_555 1_555 1_555 no
N5 Cu2 N7 82.4(3) 1_555 1_555 1_555 no
N5 Cu2 Br1 88.5(2) 1_555 1_555 4_554 no
N6 Cu2 N7 82.1(3) 1_555 1_555 1_555 no
N6 Cu2 Br1 89.1(2) 1_555 1_555 4_554 no
N7 Cu2 Br1 94.7(2) 1_555 1_555 4_554 no
Cu1 Br1 Cu2 84.40(5) 1_555 1_555 4_555 no
Cu2 Br2 Cu1 84.70(5) 1_555 1_555 4_554 no
Cu1 N1 C2 114.5(7) 1_555 1_555 1_555 no
Cu1 N1 C6 127.7(8) 1_555 1_555 1_555 no
C2 N1 C6 117.8(9) 1_555 1_555 1_555 no
Cu1 N2 C8 112.2(7) 1_555 1_555 1_555 no
Cu1 N2 C12 128.3(8) 1_555 1_555 1_555 no
C8 N2 C12 119.5(9) 1_555 1_555 1_555 no
Cu1 N3 C1 106.6(6) 1_555 1_555 1_555 no
Cu1 N3 C7 106.3(6) 1_555 1_555 1_555 no
Cu1 N3 C13 111.6(5) 1_555 1_555 1_555 no
C1 N3 C7 111.8(8) 1_555 1_555 1_555 no
C1 N3 C13 109.1(7) 1_555 1_555 1_555 no
C7 N3 C13 111.3(7) 1_555 1_555 1_555 no
Cu1 N4 Cu2 111.7(3) 1_555 1_555 1_555 no
Cu1 N4 C14 89.3(5) 1_555 1_555 1_555 no
Cu1 N4 C18 126.0(6) 1_555 1_555 1_555 no
Cu2 N4 C14 127.3(6) 1_555 1_555 1_555 no
Cu2 N4 C18 88.9(5) 1_555 1_555 1_555 no
C14 N4 C18 117.6(8) 1_555 1_555 1_555 no
Cu2 N5 C21 114.9(7) 1_555 1_555 1_555 no
Cu2 N5 C25 127.4(7) 1_555 1_555 1_555 no
C21 N5 C25 117.5(9) 1_555 1_555 1_555 no
Cu2 N6 C27 112.8(7) 1_555 1_555 1_555 no
Cu2 N6 C31 126.7(7) 1_555 1_555 1_555 no
C27 N6 C31 120.3(9) 1_555 1_555 1_555 no
Cu2 N7 C19 110.1(5) 1_555 1_555 1_555 no
Cu2 N7 C20 104.7(6) 1_555 1_555 1_555 no
Cu2 N7 C26 105.8(6) 1_555 1_555 1_555 no
C19 N7 C20 109.4(8) 1_555 1_555 1_555 no
C19 N7 C26 112.8(8) 1_555 1_555 1_555 no
C20 N7 C26 113.5(8) 1_555 1_555 1_555 no
N3 C1 C2 109.7(8) 1_555 1_555 1_555 no
N1 C2 C1 113.4(8) 1_555 1_555 1_555 no
N1 C2 C3 121.8(11) 1_555 1_555 1_555 no
C1 C2 C3 124.5(11) 1_555 1_555 1_555 no
C2 C3 C4 119.3(13) 1_555 1_555 1_555 no
C3 C4 C5 121.4(12) 1_555 1_555 1_555 no
C4 C5 C6 118.1(11) 1_555 1_555 1_555 no
N1 C6 C5 121.7(11) 1_555 1_555 1_555 no
N3 C7 C8 109.7(8) 1_555 1_555 1_555 no
N2 C8 C7 117.3(9) 1_555 1_555 1_555 no
N2 C8 C9 121.2(11) 1_555 1_555 1_555 no
C7 C8 C9 121.5(11) 1_555 1_555 1_555 no
C8 C9 C10 120.5(13) 1_555 1_555 1_555 no
C9 C10 C11 116.9(12) 1_555 1_555 1_555 no
C10 C11 C12 120.2(12) 1_555 1_555 1_555 no
N2 C12 C11 121.7(12) 1_555 1_555 1_555 no
N3 C13 C14 112.9(8) 1_555 1_555 1_555 no
N4 C14 C13 116.1(9) 1_555 1_555 1_555 no
N4 C14 C15 120.6(10) 1_555 1_555 1_555 no
C13 C14 C15 123.3(9) 1_555 1_555 1_555 no
C14 C15 C16 120.8(10) 1_555 1_555 1_555 no
C15 C16 C17 119.1(10) 1_555 1_555 1_555 no
C16 C17 C18 118.9(11) 1_555 1_555 1_555 no
N4 C18 C17 122.9(10) 1_555 1_555 1_555 no
N4 C18 C19 115.4(9) 1_555 1_555 1_555 no
C17 C18 C19 121.6(10) 1_555 1_555 1_555 no
N7 C19 C18 113.9(8) 1_555 1_555 1_555 no
N7 C20 C21 109.7(8) 1_555 1_555 1_555 no
N5 C21 C20 114.4(9) 1_555 1_555 1_555 no
N5 C21 C22 122.8(11) 1_555 1_555 1_555 no
C20 C21 C22 122.7(11) 1_555 1_555 1_555 no
C21 C22 C23 118.5(12) 1_555 1_555 1_555 no
C22 C23 C24 118.0(12) 1_555 1_555 1_555 no
C23 C24 C25 120.5(12) 1_555 1_555 1_555 no
N5 C25 C24 122.3(11) 1_555 1_555 1_555 no
N7 C26 C27 109.9(8) 1_555 1_555 1_555 no
N6 C27 C26 117.1(9) 1_555 1_555 1_555 no
N6 C27 C28 119.0(11) 1_555 1_555 1_555 no
C26 C27 C28 124.0(11) 1_555 1_555 1_555 no
C27 C28 C29 120.5(13) 1_555 1_555 1_555 no
C28 C29 C30 118.4(12) 1_555 1_555 1_555 no
C29 C30 C31 118.6(13) 1_555 1_555 1_555 no
N6 C31 C30 123.1(11) 1_555 1_555 1_555 no
O1A Cl1A O2A 109.47 1_555 1_555 1_555 no
N1An C1An C2An 176.6(38) 1_555 1_555 1_555 no

loop_
_geom_bond_atom_site_label_1
_geom_bond_atom_site_label_2
_geom_bond_distance
_geom_bond_site_symmetry_1
_geom_bond_site_symmetry_2
_geom_bond_publ_flag
Cu1 Br1 2.385(1) 1_555 1_555 no
Cu1 N1 2.003(8) 1_555 1_555 no
Cu1 N2 2.016(8) 1_555 1_555 no
Cu1 N3 2.037(7) 1_555 1_555 no
Cu1 N4 2.898(8) 1_555 1_555 no
Cu1 Br2 3.022(2) 1_555 4_555 no
Cu2 Br2 2.387(1) 1_555 1_555 no
Cu2 N4 2.906(7) 1_555 1_555 no
Cu2 N5 1.981(8) 1_555 1_555 no
Cu2 N6 2.001(8) 1_555 1_555 no
Cu2 N7 2.051(7) 1_555 1_555 no
Cu2 Br1 3.037(2) 1_555 4_554 no
Br1 Cu2 3.037(2) 1_555 4_555 no
Br2 Cu1 3.022(2) 1_555 4_554 no
N1 C2 1.353(12) 1_555 1_555 no
N1 C6 1.360(12) 1_555 1_555 no
N2 C8 1.336(12) 1_555 1_555 no
N2 C12 1.335(12) 1_555 1_555 no
N3 C1 1.465(12) 1_555 1_555 no
N3 C7 1.477(12) 1_555 1_555 no
N3 C13 1.517(11) 1_555 1_555 no
N4 C14 1.348(11) 1_555 1_555 no
N4 C18 1.351(11) 1_555 1_555 no
N5 C21 1.337(12) 1_555 1_555 no
N5 C25 1.348(13) 1_555 1_555 no
N6 C27 1.336(12) 1_555 1_555 no
N6 C31 1.336(12) 1_555 1_555 no
N7 C19 1.497(12) 1_555 1_555 no
N7 C20 1.499(13) 1_555 1_555 no
N7 C26 1.474(12) 1_555 1_555 no
C1 C2 1.510(15) 1_555 1_555 no
C2 C3 1.371(15) 1_555 1_555 no
C3 C4 1.329(17) 1_555 1_555 no
C4 C5 1.368(18) 1_555 1_555 no
C5 C6 1.376(16) 1_555 1_555 no
C7 C8 1.485(14) 1_555 1_555 no
C8 C9 1.392(15) 1_555 1_555 no
C9 C10 1.375(19) 1_555 1_555 no
C10 C11 1.402(19) 1_555 1_555 no
C11 C12 1.375(17) 1_555 1_555 no
C13 C14 1.459(13) 1_555 1_555 no
C14 C15 1.405(13) 1_555 1_555 no
C15 C16 1.339(15) 1_555 1_555 no
C16 C17 1.370(15) 1_555 1_555 no
C17 C18 1.380(14) 1_555 1_555 no
C18 C19 1.479(13) 1_555 1_555 no
C20 C21 1.476(15) 1_555 1_555 no
C21 C22 1.391(15) 1_555 1_555 no
C22 C23 1.400(18) 1_555 1_555 no
C23 C24 1.359(18) 1_555 1_555 no
C24 C25 1.376(15) 1_555 1_555 no
C26 C27 1.475(15) 1_555 1_555 no
C27 C28 1.430(16) 1_555 1_555 no
C28 C29 1.355(20) 1_555 1_555 no
C29 C30 1.412(19) 1_555 1_555 no
C30 C31 1.357(15) 1_555 1_555 no
Cl1A O1A 1.403(3) 1_555 1_555 no
N1An C1An 1.212(35) 1_555 1_555 no
C1An C2An 1.247(38) 1_555 1_555 no
